data_1532720
loop_
_publ_author_name
'Nesterenko, S.N.'
'Tursina, A.I.'
'Rogl, P.'
'Seropegin, Yu.D.'

_publ_section_title
;
 Single crystal investigation of Ce Pd3 In2
;
_journal_name_full 'Journal of Alloys Compd.'
_journal_page_first 220
_journal_page_last 222
_journal_volume 373
_journal_year 2004
_chemical_formula_sum 'Ce In2 Pd3'
_chemical_name_systematic 'Ce Pd3 In2'
_space_group_IT_number 62
_symmetry_space_group_name_Hall '-P 2ac 2n'
_symmetry_space_group_name_H-M 'P n m a'
_cell_angle_alpha 90
_cell_angle_beta 90
_cell_angle_gamma 90
_cell_formula_units_Z 4
_cell_length_a 10.265
_cell_length_b 4.6234
_cell_length_c 9.8779
_cell_volume 468.797
_citation_journal_id_ASTM JALCEU
_cod_data_source_file Nesterenko_JALCEU_2004_1494.cif
_cod_data_source_block Ce1In2Pd3
_cod_original_cell_volume 468.7973
_cod_original_formula_sum 'Ce1 In2 Pd3'
_cod_database_code 1532720

loop_
_symmetry_equiv_pos_as_xyz
x,y,z
-x+1/2,-y,z+1/2
x+1/2,-y+1/2,-z+1/2
-x,y+1/2,-z
-x,-y,-z
x-1/2,y,-z-1/2
-x-1/2,y-1/2,z-1/2
x,-y-1/2,z

loop_
_atom_site_label
_atom_site_type_symbol
_atom_site_fract_x
_atom_site_fract_y
_atom_site_fract_z
_atom_site_occupancy
_atom_site_U_iso_or_equiv
Pd2 Pd 0.24272 0.25 0.762 1 0.0
In1 In 0.01549 0.25 0.61695 1 0.0
Pd1 Pd 0.11901 0.25 0.35491 1 0.0
In2 In 0.39564 0.25 0.34127 1 0.0
Pd3 Pd 0.4745 0.25 0.60669 1 0.0
Ce1 Ce 0.23121 0.25 0.05633 1 0.0
